data_1575113
loop_
_publ_author_name
'Halder, Biplab'
'Middya, Puspendu'
'Frontera, Antonio'
'Drew, Michael G. B.'
'Chattopadhyay, Shouvik'

_publ_section_title
;
 The interplay between coordination and non-covalent interactions in three
 zinc coordination polymers
;
_journal_issue 33
_journal_name_full CrystEngComm
_journal_page_first 5583
_journal_page_last 5594
_journal_paper_doi 10.1039/D5CE00505A
_journal_volume 27
_journal_year 2025
_chemical_formula_sum 'C18 H27 Cl N2 O7 Zn2'
_chemical_formula_weight 549.60
_space_group_crystal_system monoclinic
_space_group_IT_number 14
_space_group_name_Hall '-P 2yn'
_space_group_name_H-M_alt 'P 1 21/n 1'
_atom_sites_solution_hydrogens mixed
_audit_creation_method SHELXL-2016/6
_audit_update_record
;
2025-07-15 deposited with the CCDC.	2025-07-16 downloaded from the CCDC.
;
_cell_angle_alpha 90
_cell_angle_beta 108.532(5)
_cell_angle_gamma 90
_cell_formula_units_Z 4
_cell_length_a 9.4593(15)
_cell_length_b 19.398(3)
_cell_length_c 12.964(2)
_cell_measurement_reflns_used 900
_cell_measurement_temperature 150(2)
_cell_measurement_theta_max 34.535
_cell_measurement_theta_min 2.502
_cell_volume 2255.4(6)
_computing_cell_refinement 'SAINT (Bruker, 2000)'
_computing_data_collection 'SMART (Bruker, 2000)'
_computing_data_reduction SAINT
_computing_molecular_graphics 'Ortep-3 for Windows (Farrugia, 1999) and CAMERON (Watkin et al., 1993)'
_computing_publication_material 'PLATON (Spek, 2003)'
_computing_structure_refinement 'SHELXL-2016/6 (Sheldrick, 2016)'
_computing_structure_solution 'SHELXT 2014/5 (Sheldrick, 2014)'
_diffrn_ambient_temperature 150(2)
_diffrn_measured_fraction_theta_full 0.986
_diffrn_measured_fraction_theta_max 0.869
_diffrn_measurement_device_type 'BRUKER D8 QUEST AREA DETECTOR'
_diffrn_radiation_type MoK\a
_diffrn_radiation_wavelength 0.71073
_diffrn_reflns_av_R_equivalents 0.0700
_diffrn_reflns_av_unetI/netI 0.0349
_diffrn_reflns_Laue_measured_fraction_full 0.986
_diffrn_reflns_Laue_measured_fraction_max 0.869
_diffrn_reflns_limit_h_max 15
_diffrn_reflns_limit_h_min -13
_diffrn_reflns_limit_k_max 30
_diffrn_reflns_limit_k_min -29
_diffrn_reflns_limit_l_max 16
_diffrn_reflns_limit_l_min -20
_diffrn_reflns_number 94143
_diffrn_reflns_point_group_measured_fraction_full 0.986
_diffrn_reflns_point_group_measured_fraction_max 0.869
_diffrn_reflns_theta_full 25.242
_diffrn_reflns_theta_max 34.535
_diffrn_reflns_theta_min 2.502
_exptl_absorpt_coefficient_mu 2.286
_exptl_absorpt_correction_T_max 0.633
_exptl_absorpt_correction_T_min 0.444
_exptl_absorpt_correction_type multi-scan
_exptl_absorpt_process_details SADABS
_exptl_crystal_colour colourless
_exptl_crystal_density_diffrn 1.619
_exptl_crystal_description block
_exptl_crystal_F_000 1128
_exptl_crystal_size_max 0.4
_exptl_crystal_size_mid 0.3
_exptl_crystal_size_min 0.2
_refine_diff_density_max 1.920
_refine_diff_density_min -1.634
_refine_diff_density_rms 0.164
_refine_ls_extinction_method none
_refine_ls_goodness_of_fit_ref 1.054
_refine_ls_hydrogen_treatment mixed
_refine_ls_matrix_type full
_refine_ls_number_parameters 310
_refine_ls_number_reflns 8334
_refine_ls_number_restraints 0
_refine_ls_restrained_S_all 1.054
_refine_ls_R_factor_all 0.0786
_refine_ls_R_factor_gt 0.0622
_refine_ls_shift/su_max 0.001
_refine_ls_shift/su_mean 0.000
_refine_ls_structure_factor_coef Fsqd
_refine_ls_weighting_details 'w=1/[\s^2^(Fo^2^)+(0.1088P)^2^+4.9915P] where P=(Fo^2^+2Fc^2^)/3'
_refine_ls_weighting_scheme calc
_refine_ls_wR_factor_gt 0.1706
_refine_ls_wR_factor_ref 0.1937
_reflns_Friedel_coverage 0.000
_reflns_number_gt 6832
_reflns_number_total 9592
_reflns_threshold_expression 'I > 2\s(I)'
_cod_data_source_file d5ce00505a2.cif
_cod_data_source_block shelx_CCDC2
_cod_depositor_comments 'Adding full bibliography for 1575111--1575113.cif.'
_cod_original_cell_volume 2255.5(6)
_cod_original_sg_symbol_H-M 'P 21/n'
_cod_database_code 1575113
_shelx_shelxl_version_number 2016/6
_shelx_space_group_comment
;
The symmetry employed for this shelxl refinement is uniquely defined
by the following loop, which should always be used as a source of
symmetry information in preference to the above space-group names.
They are only intended as comments.
;

loop_
_space_group_symop_operation_xyz
'x, y, z'
'-x+1/2, y+1/2, -z+1/2'
'-x, -y, -z'
'x-1/2, -y-1/2, z-1/2'

loop_
_atom_site_label
_atom_site_type_symbol
_atom_site_fract_x
_atom_site_fract_y
_atom_site_fract_z
_atom_site_U_iso_or_equiv
_atom_site_adp_type
_atom_site_occupancy
_atom_site_site_symmetry_order
_atom_site_calc_flag
_atom_site_refinement_flags_posn
_atom_site_refinement_flags_adp
_atom_site_refinement_flags_occupancy
_atom_site_disorder_assembly
_atom_site_disorder_group
Zn1 Zn 0.48855(4) 0.82792(2) 0.60646(3) 0.02321(10) Uani 1 1 d . . . . .
Zn2 Zn 0.15497(4) 0.82167(2) 0.42327(3) 0.02290(10) Uani 1 1 d . . . . .
Cl1 Cl 0.28293(18) 0.46576(5) 0.58005(12) 0.0597(3) Uani 1 1 d . . . . .
O1 O 0.2990(2) 0.76659(11) 0.53449(18) 0.0247(4) Uani 1 1 d . . . . .
O2 O 0.3540(3) 0.90802(13) 0.6235(2) 0.0335(5) Uani 1 1 d . . . . .
O3 O 0.1306(3) 0.90681(13) 0.4960(2) 0.0384(6) Uani 1 1 d . . . . .
O4 O 0.4729(3) 0.86161(14) 0.44220(19) 0.0330(5) Uani 1 1 d . . . . .
O5 O 0.2544(3) 0.83997(14) 0.31433(19) 0.0320(5) Uani 1 1 d . . . . .
O6 O -0.0453(2) 0.78338(13) 0.38322(19) 0.0299(5) Uani 1 1 d . . . . .
O7 O 0.0136(2) 0.71765(12) 0.26258(18) 0.0268(4) Uani 1 1 d . . . . .
N1 N 0.6290(3) 0.74341(15) 0.5938(2) 0.0254(5) Uani 1 1 d . . . . .
H1N H 0.663(4) 0.725(2) 0.662(3) 0.020(9) Uiso 1 1 d . . . . .
C1 C 0.2954(3) 0.69822(14) 0.5467(2) 0.0226(5) Uani 1 1 d . . . . .
C2 C 0.1704(4) 0.66555(16) 0.5614(3) 0.0294(6) Uani 1 1 d . . . . .
H2 H 0.088019 0.692532 0.564325 0.035 Uiso 1 1 calc R U . . .
C3 C 0.1659(5) 0.59441(18) 0.5715(3) 0.0362(7) Uani 1 1 d . . . . .
H3 H 0.079645 0.572529 0.578726 0.043 Uiso 1 1 calc R U . . .
C4 C 0.2897(5) 0.55553(16) 0.5710(3) 0.0371(8) Uani 1 1 d . . . . .
C5 C 0.4151(4) 0.58661(17) 0.5584(3) 0.0327(6) Uani 1 1 d . . . . .
H5 H 0.498795 0.559409 0.558875 0.039 Uiso 1 1 calc R U . . .
C6 C 0.4182(3) 0.65782(15) 0.5449(2) 0.0251(5) Uani 1 1 d . . . . .
C7 C 0.5447(4) 0.69072(18) 0.5154(3) 0.0292(6) Uani 1 1 d . . . . .
H7A H 0.614762 0.654117 0.509597 0.035 Uiso 1 1 calc R U . . .
H7B H 0.503927 0.712480 0.442884 0.035 Uiso 1 1 calc R U . . .
C8 C 0.7585(4) 0.7656(3) 0.5625(3) 0.0420(9) Uani 1 1 d . . . . .
H8A H 0.722594 0.791503 0.493200 0.050 Uiso 1 1 calc R U . A 1
H8B H 0.811943 0.724292 0.549652 0.050 Uiso 1 1 calc R U . A 1
N2A N 0.6812(3) 0.89732(16) 0.6763(3) 0.0392(7) Uani 0.501(10) 1 d . . P B 1
C9A C 0.8671(4) 0.8107(2) 0.6474(4) 0.0449(9) Uani 0.501(10) 1 d . . P B 1
H9A1 H 0.907589 0.845076 0.607782 0.054 Uiso 0.501(10) 1 calc R U P B 1
H9A2 H 0.951458 0.780954 0.688088 0.054 Uiso 0.501(10) 1 calc R U P B 1
C10A C 0.8136(7) 0.8513(4) 0.7342(5) 0.0331(16) Uani 0.501(10) 1 d . . P B 1
H10A H 0.784304 0.818242 0.781879 0.040 Uiso 0.501(10) 1 calc R U P B 1
H10B H 0.896418 0.879938 0.780201 0.040 Uiso 0.501(10) 1 calc R U P B 1
C11A C 0.6527(10) 0.9312(5) 0.7830(6) 0.0390(18) Uani 0.501(10) 1 d . . P B 1
H11A H 0.737451 0.960588 0.821159 0.058 Uiso 0.501(10) 1 calc R U P B 1
H11B H 0.642179 0.894369 0.831874 0.058 Uiso 0.501(10) 1 calc R U P B 1
H11C H 0.561420 0.958906 0.760309 0.058 Uiso 0.501(10) 1 calc R U P B 1
C12A C 0.7064(12) 0.9495(5) 0.6165(7) 0.043(2) Uani 0.501(10) 1 d . . P B 1
H12A H 0.785718 0.978983 0.662266 0.065 Uiso 0.501(10) 1 calc R U P B 1
H12B H 0.614980 0.976569 0.586991 0.065 Uiso 0.501(10) 1 calc R U P B 1
H12C H 0.736906 0.930910 0.556480 0.065 Uiso 0.501(10) 1 calc R U P B 1
N2B N 0.6812(3) 0.89732(16) 0.6763(3) 0.0392(7) Uani 0.499(10) 1 d . . P B 2
C9B C 0.8671(4) 0.8107(2) 0.6474(4) 0.0449(9) Uani 0.499(10) 1 d . . P B 2
H9B1 H 0.872097 0.795656 0.721412 0.054 Uiso 0.499(10) 1 calc R U P B 2
H9B2 H 0.968145 0.807213 0.640483 0.054 Uiso 0.499(10) 1 calc R U P B 2
C10B C 0.8128(8) 0.8817(4) 0.6284(7) 0.0381(18) Uani 0.499(10) 1 d . . P B 2
H10C H 0.777644 0.890776 0.549143 0.046 Uiso 0.499(10) 1 calc R U P B 2
H10D H 0.896533 0.913599 0.662112 0.046 Uiso 0.499(10) 1 calc R U P B 2
C11B C 0.7305(13) 0.8983(7) 0.7833(7) 0.057(3) Uani 0.499(10) 1 d . . P B 2
H11D H 0.814105 0.930615 0.808076 0.086 Uiso 0.499(10) 1 calc R U P B 2
H11E H 0.763985 0.852004 0.810600 0.086 Uiso 0.499(10) 1 calc R U P B 2
H11F H 0.650127 0.912961 0.810928 0.086 Uiso 0.499(10) 1 calc R U P B 2
C12B C 0.6385(12) 0.9693(5) 0.6227(9) 0.045(2) Uani 0.499(10) 1 d . . P B 2
H12D H 0.551564 0.987076 0.639726 0.068 Uiso 0.499(10) 1 calc R U P B 2
H12E H 0.614498 0.965022 0.543624 0.068 Uiso 0.499(10) 1 calc R U P B 2
H12F H 0.722526 1.001022 0.650843 0.068 Uiso 0.499(10) 1 calc R U P B 2
C15 C 0.3913(4) 0.85784(16) 0.3462(2) 0.0268(5) Uani 1 1 d . . . . .
C16 C 0.4576(5) 0.8754(2) 0.2569(3) 0.0427(9) Uani 1 1 d . . . . .
H16A H 0.377238 0.887055 0.190044 0.064 Uiso 1 1 calc R U . . .
H16B H 0.513048 0.835575 0.243379 0.064 Uiso 1 1 calc R U . . .
H16C H 0.525113 0.914806 0.279547 0.064 Uiso 1 1 calc R U . . .
C17 C 0.2269(3) 0.93194(15) 0.5790(2) 0.0259(5) Uani 1 1 d . . . . .
C18 C 0.1829(5) 0.9955(2) 0.6278(3) 0.0397(8) Uani 1 1 d . . . . .
H18A H 0.153053 1.031769 0.572466 0.060 Uiso 1 1 calc R U . . .
H18B H 0.267786 1.011567 0.688652 0.060 Uiso 1 1 calc R U . . .
H18C H 0.099227 0.984687 0.654263 0.060 Uiso 1 1 calc R U . . .
C19 C -0.0763(3) 0.73672(16) 0.3101(2) 0.0235(5) Uani 1 1 d . . . . .
C20 C -0.2284(4) 0.7040(2) 0.2829(3) 0.0375(8) Uani 1 1 d . . . . .
H20A H -0.289130 0.729799 0.318417 0.056 Uiso 1 1 calc R U . . .
H20B H -0.217956 0.656202 0.308719 0.056 Uiso 1 1 calc R U . . .
H20C H -0.276933 0.704736 0.203939 0.056 Uiso 1 1 calc R U . . .

loop_
_atom_site_aniso_label
_atom_site_aniso_U_11
_atom_site_aniso_U_22
_atom_site_aniso_U_33
_atom_site_aniso_U_23
_atom_site_aniso_U_13
_atom_site_aniso_U_12
Zn1 0.02000(16) 0.02287(17) 0.02441(18) 0.00253(11) 0.00375(12) -0.00058(11)
Zn2 0.02064(17) 0.02337(17) 0.02289(17) -0.00112(11) 0.00437(12) 0.00058(11)
Cl1 0.1018(10) 0.0199(4) 0.0778(8) -0.0001(4) 0.0575(8) -0.0007(5)
O1 0.0212(8) 0.0204(9) 0.0310(10) 0.0041(7) 0.0062(8) -0.0002(7)
O2 0.0294(11) 0.0315(11) 0.0355(12) -0.0048(9) 0.0043(9) 0.0031(9)
O3 0.0354(12) 0.0283(11) 0.0402(13) -0.0104(10) -0.0040(10) 0.0066(10)
O4 0.0302(11) 0.0380(12) 0.0274(10) 0.0056(9) 0.0044(9) -0.0085(9)
O5 0.0299(11) 0.0413(13) 0.0230(10) 0.0009(9) 0.0059(8) -0.0083(10)
O6 0.0237(9) 0.0360(12) 0.0309(11) -0.0118(9) 0.0099(8) -0.0043(9)
O7 0.0234(9) 0.0312(10) 0.0275(10) -0.0045(8) 0.0107(8) -0.0025(8)
N1 0.0218(10) 0.0320(12) 0.0241(11) 0.0023(9) 0.0096(9) 0.0007(9)
C1 0.0259(12) 0.0201(11) 0.0225(11) 0.0014(9) 0.0086(10) 0.0009(9)
C2 0.0327(14) 0.0233(12) 0.0376(16) 0.0004(11) 0.0190(13) -0.0020(11)
C3 0.0491(19) 0.0253(14) 0.0447(18) 0.0000(13) 0.0299(16) -0.0075(13)
C4 0.061(2) 0.0179(12) 0.0415(18) 0.0005(11) 0.0291(17) -0.0009(13)
C5 0.0473(18) 0.0223(12) 0.0339(15) 0.0023(11) 0.0204(14) 0.0087(12)
C6 0.0300(13) 0.0221(11) 0.0262(12) 0.0005(10) 0.0130(11) 0.0021(10)
C7 0.0294(13) 0.0347(15) 0.0286(14) -0.0039(11) 0.0164(11) 0.0037(12)
C8 0.0227(13) 0.073(3) 0.0321(16) 0.0023(17) 0.0119(12) -0.0035(15)
N2A 0.0288(13) 0.0253(13) 0.0559(19) -0.0028(12) 0.0027(13) -0.0033(11)
C9A 0.0207(14) 0.049(2) 0.062(3) 0.0033(19) 0.0086(15) -0.0001(14)
C10A 0.024(3) 0.039(4) 0.029(3) 0.000(2) -0.002(2) -0.009(2)
C11A 0.040(4) 0.039(4) 0.034(3) -0.008(3) 0.007(3) -0.009(3)
C12A 0.043(5) 0.036(4) 0.043(4) 0.012(3) 0.002(4) -0.012(4)
N2B 0.0288(13) 0.0253(13) 0.0559(19) -0.0028(12) 0.0027(13) -0.0033(11)
C9B 0.0207(14) 0.049(2) 0.062(3) 0.0033(19) 0.0086(15) -0.0001(14)
C10B 0.026(3) 0.041(4) 0.046(4) 0.004(3) 0.010(3) -0.010(3)
C11B 0.056(6) 0.083(8) 0.030(4) -0.012(4) 0.010(4) -0.041(6)
C12B 0.038(4) 0.025(3) 0.067(6) 0.001(3) 0.009(4) -0.005(3)
C15 0.0300(13) 0.0236(12) 0.0269(13) 0.0015(10) 0.0092(11) -0.0038(10)
C16 0.050(2) 0.047(2) 0.0383(18) -0.0027(15) 0.0237(17) -0.0160(17)
C17 0.0283(13) 0.0215(11) 0.0273(13) 0.0008(10) 0.0080(10) 0.0029(10)
C18 0.0409(18) 0.0339(16) 0.0395(18) -0.0104(14) 0.0059(14) 0.0091(14)
C19 0.0213(11) 0.0285(13) 0.0208(11) 0.0005(9) 0.0066(9) -0.0030(10)
C20 0.0273(14) 0.052(2) 0.0365(16) -0.0116(15) 0.0146(13) -0.0144(14)

loop_
_atom_type_symbol
_atom_type_description
_atom_type_scat_dispersion_real
_atom_type_scat_dispersion_imag
_atom_type_scat_source
C C 0.0033 0.0016 'International Tables Vol C Tables 4.2.6.8 and 6.1.1.4'
H H 0.0000 0.0000 'International Tables Vol C Tables 4.2.6.8 and 6.1.1.4'
N N 0.0061 0.0033 'International Tables Vol C Tables 4.2.6.8 and 6.1.1.4'
O O 0.0106 0.0060 'International Tables Vol C Tables 4.2.6.8 and 6.1.1.4'
Cl Cl 0.1484 0.1585 'International Tables Vol C Tables 4.2.6.8 and 6.1.1.4'
Zn Zn 0.2839 1.4301 'International Tables Vol C Tables 4.2.6.8 and 6.1.1.4'

loop_
_geom_angle_atom_site_label_1
_geom_angle_atom_site_label_2
_geom_angle_atom_site_label_3
_geom_angle
_geom_angle_site_symmetry_1
_geom_angle_site_symmetry_3
_geom_angle_publ_flag
O2 Zn1 O1 90.32(9) . . ?
O2 Zn1 N1 178.15(10) . . ?
O1 Zn1 N1 89.72(9) . . ?
O2 Zn1 O7 95.50(10) . 4_676 ?
O1 Zn1 O7 90.48(9) . 4_676 ?
N1 Zn1 O7 82.65(9) . 4_676 ?
O2 Zn1 O4 91.51(11) . . ?
O1 Zn1 O4 87.30(9) . . ?
N1 Zn1 O4 90.33(10) . . ?
O7 Zn1 O4 172.66(10) 4_676 . ?
O2 Zn1 N2A 87.36(11) . . ?
O1 Zn1 N2A 176.75(10) . . ?
N1 Zn1 N2A 92.67(11) . . ?
O7 Zn1 N2A 92.00(12) 4_676 . ?
O4 Zn1 N2A 90.48(12) . . ?
O2 Zn1 N2B 87.36(11) . . ?
O1 Zn1 N2B 176.75(10) . . ?
N1 Zn1 N2B 92.67(11) . . ?
O7 Zn1 N2B 92.00(12) 4_676 . ?
O4 Zn1 N2B 90.48(12) . . ?
O6 Zn2 O3 101.40(11) . . ?
O6 Zn2 O1 112.28(10) . . ?
O3 Zn2 O1 105.53(10) . . ?
O6 Zn2 O5 121.72(10) . . ?
O3 Zn2 O5 110.59(13) . . ?
O1 Zn2 O5 104.39(10) . . ?
C1 O1 Zn2 126.22(19) . . ?
C1 O1 Zn1 123.91(18) . . ?
Zn2 O1 Zn1 108.26(10) . . ?
C17 O2 Zn1 140.1(2) . . ?
C17 O3 Zn2 125.0(2) . . ?
C15 O4 Zn1 141.9(2) . . ?
C15 O5 Zn2 119.1(2) . . ?
C19 O6 Zn2 116.34(19) . . ?
C19 O7 Zn1 133.93(19) . 4_575 ?
C8 N1 C7 109.0(3) . . ?
C8 N1 Zn1 112.7(3) . . ?
C7 N1 Zn1 111.57(18) . . ?
C8 N1 H1N 109(2) . . ?
C7 N1 H1N 110(3) . . ?
Zn1 N1 H1N 105(3) . . ?
O1 C1 C2 121.2(3) . . ?
O1 C1 C6 119.8(3) . . ?
C2 C1 C6 119.0(3) . . ?
C3 C2 C1 120.9(3) . . ?
C3 C2 H2 119.5 . . ?
C1 C2 H2 119.5 . . ?
C2 C3 C4 119.0(3) . . ?
C2 C3 H3 120.5 . . ?
C4 C3 H3 120.5 . . ?
C5 C4 C3 121.1(3) . . ?
C5 C4 Cl1 119.5(3) . . ?
C3 C4 Cl1 119.3(3) . . ?
C4 C5 C6 120.0(3) . . ?
C4 C5 H5 120.0 . . ?
C6 C5 H5 120.0 . . ?
C5 C6 C1 119.9(3) . . ?
C5 C6 C7 120.1(3) . . ?
C1 C6 C7 119.6(3) . . ?
N1 C7 C6 114.5(2) . . ?
N1 C7 H7A 108.6 . . ?
C6 C7 H7A 108.6 . . ?
N1 C7 H7B 108.6 . . ?
C6 C7 H7B 108.6 . . ?
H7A C7 H7B 107.6 . . ?
N1 C8 C9B 113.5(3) . . ?
N1 C8 C9A 113.5(3) . . ?
N1 C8 H8A 108.9 . . ?
C9A C8 H8A 108.9 . . ?
N1 C8 H8B 108.9 . . ?
C9A C8 H8B 108.9 . . ?
H8A C8 H8B 107.7 . . ?
C12A N2A C10A 117.1(6) . . ?
C12A N2A C11A 107.2(6) . . ?
C10A N2A C11A 98.6(5) . . ?
C12A N2A Zn1 119.8(4) . . ?
C10A N2A Zn1 106.6(3) . . ?
C11A N2A Zn1 104.8(3) . . ?
C8 C9A C10A 120.4(4) . . ?
C8 C9A H9A1 107.2 . . ?
C10A C9A H9A1 107.2 . . ?
C8 C9A H9A2 107.2 . . ?
C10A C9A H9A2 107.2 . . ?
H9A1 C9A H9A2 106.9 . . ?
N2A C10A C9A 109.8(5) . . ?
N2A C10A H10A 109.7 . . ?
C9A C10A H10A 109.7 . . ?
N2A C10A H10B 109.7 . . ?
C9A C10A H10B 109.7 . . ?
H10A C10A H10B 108.2 . . ?
N2A C11A H11A 109.5 . . ?
N2A C11A H11B 109.5 . . ?
H11A C11A H11B 109.5 . . ?
N2A C11A H11C 109.5 . . ?
H11A C11A H11C 109.5 . . ?
H11B C11A H11C 109.5 . . ?
N2A C12A H12A 109.5 . . ?
N2A C12A H12B 109.5 . . ?
H12A C12A H12B 109.5 . . ?
N2A C12A H12C 109.5 . . ?
H12A C12A H12C 109.5 . . ?
H12B C12A H12C 109.5 . . ?
C11B N2B C12B 114.4(8) . . ?
C11B N2B C10B 110.8(7) . . ?
C12B N2B C10B 97.0(6) . . ?
C11B N2B Zn1 114.2(4) . . ?
C12B N2B Zn1 107.5(4) . . ?
C10B N2B Zn1 111.7(3) . . ?
C10B C9B C8 107.4(4) . . ?
C10B C9B H9B1 110.2 . . ?
C8 C9B H9B1 110.2 . . ?
C10B C9B H9B2 110.2 . . ?
C8 C9B H9B2 110.2 . . ?
H9B1 C9B H9B2 108.5 . . ?
C9B C10B N2B 113.0(5) . . ?
C9B C10B H10C 109.0 . . ?
N2B C10B H10C 109.0 . . ?
C9B C10B H10D 109.0 . . ?
N2B C10B H10D 109.0 . . ?
H10C C10B H10D 107.8 . . ?
N2B C11B H11D 109.5 . . ?
N2B C11B H11E 109.5 . . ?
H11D C11B H11E 109.5 . . ?
N2B C11B H11F 109.5 . . ?
H11D C11B H11F 109.5 . . ?
H11E C11B H11F 109.5 . . ?
N2B C12B H12D 109.5 . . ?
N2B C12B H12E 109.5 . . ?
H12D C12B H12E 109.5 . . ?
N2B C12B H12F 109.5 . . ?
H12D C12B H12F 109.5 . . ?
H12E C12B H12F 109.5 . . ?
O4 C15 O5 125.8(3) . . ?
O4 C15 C16 118.4(3) . . ?
O5 C15 C16 115.9(3) . . ?
C15 C16 H16A 109.5 . . ?
C15 C16 H16B 109.5 . . ?
H16A C16 H16B 109.5 . . ?
C15 C16 H16C 109.5 . . ?
H16A C16 H16C 109.5 . . ?
H16B C16 H16C 109.5 . . ?
O2 C17 O3 125.3(3) . . ?
O2 C17 C18 117.7(3) . . ?
O3 C17 C18 116.9(3) . . ?
C17 C18 H18A 109.5 . . ?
C17 C18 H18B 109.5 . . ?
H18A C18 H18B 109.5 . . ?
C17 C18 H18C 109.5 . . ?
H18A C18 H18C 109.5 . . ?
H18B C18 H18C 109.5 . . ?
O7 C19 O6 122.9(3) . . ?
O7 C19 C20 120.4(3) . . ?
O6 C19 C20 116.7(3) . . ?
C19 C20 H20A 109.5 . . ?
C19 C20 H20B 109.5 . . ?
H20A C20 H20B 109.5 . . ?
C19 C20 H20C 109.5 . . ?
H20A C20 H20C 109.5 . . ?
H20B C20 H20C 109.5 . . ?

loop_
_geom_bond_atom_site_label_1
_geom_bond_atom_site_label_2
_geom_bond_distance
_geom_bond_site_symmetry_2
_geom_bond_publ_flag
Zn1 O2 2.065(3) . ?
Zn1 O1 2.106(2) . ?
Zn1 N1 2.149(3) . ?
Zn1 O7 2.152(2) 4_676 ?
Zn1 O4 2.187(2) . ?
Zn1 N2A 2.214(3) . ?
Zn1 N2B 2.214(3) . ?
Zn2 O6 1.946(2) . ?
Zn2 O3 1.951(3) . ?
Zn2 O1 1.957(2) . ?
Zn2 O5 1.962(2) . ?
Cl1 C4 1.748(3) . ?
O1 C1 1.338(3) . ?
O2 C17 1.246(4) . ?
O3 C17 1.266(4) . ?
O4 C15 1.241(4) . ?
O5 C15 1.276(4) . ?
O6 C19 1.276(4) . ?
O7 C19 1.255(4) . ?
N1 C8 1.472(4) . ?
N1 C7 1.483(4) . ?
N1 H1N 0.92(4) . ?
C1 C2 1.406(4) . ?
C1 C6 1.408(4) . ?
C2 C3 1.388(5) . ?
C2 H2 0.9500 . ?
C3 C4 1.395(6) . ?
C3 H3 0.9500 . ?
C4 C5 1.386(5) . ?
C5 C6 1.394(4) . ?
C5 H5 0.9500 . ?
C6 C7 1.509(4) . ?
C7 H7A 0.9900 . ?
C7 H7B 0.9900 . ?
C8 C9B 1.520(6) . ?
C8 C9A 1.520(6) . ?
C8 H8A 0.9900 . ?
C8 H8B 0.9900 . ?
N2A C12A 1.341(9) . ?
N2A C10A 1.527(8) . ?
N2A C11A 1.630(9) . ?
C9A C10A 1.584(9) . ?
C9A H9A1 0.9900 . ?
C9A H9A2 0.9900 . ?
C10A H10A 0.9900 . ?
C10A H10B 0.9900 . ?
C11A H11A 0.9800 . ?
C11A H11B 0.9800 . ?
C11A H11C 0.9800 . ?
C12A H12A 0.9800 . ?
C12A H12B 0.9800 . ?
C12A H12C 0.9800 . ?
N2B C11B 1.316(9) . ?
N2B C12B 1.554(10) . ?
N2B C10B 1.587(9) . ?
C9B C10B 1.464(9) . ?
C9B H9B1 0.9900 . ?
C9B H9B2 0.9900 . ?
C10B H10C 0.9900 . ?
C10B H10D 0.9900 . ?
C11B H11D 0.9800 . ?
C11B H11E 0.9800 . ?
C11B H11F 0.9800 . ?
C12B H12D 0.9800 . ?
C12B H12E 0.9800 . ?
C12B H12F 0.9800 . ?
C15 C16 1.520(5) . ?
C16 H16A 0.9800 . ?
C16 H16B 0.9800 . ?
C16 H16C 0.9800 . ?
C17 C18 1.505(5) . ?
C18 H18A 0.9800 . ?
C18 H18B 0.9800 . ?
C18 H18C 0.9800 . ?
C19 C20 1.508(4) . ?
C20 H20A 0.9800 . ?
C20 H20B 0.9800 . ?
C20 H20C 0.9800 . ?

loop_
_geom_hbond_atom_site_label_D
_geom_hbond_atom_site_label_H
_geom_hbond_atom_site_label_A
_geom_hbond_distance_DH
_geom_hbond_distance_HA
_geom_hbond_distance_DA
_geom_hbond_angle_DHA
_geom_hbond_site_symmetry_A
N1 H1N O5 0.92(4) 2.26(4) 3.168(4) 169(4) 4_676
C7 H7A Cl1 0.99 2.90 3.832(3) 157.2 3_666
C8 H8A O4 0.99 2.62 3.243(5) 120.9 .
C10A H10A O7 0.99 2.59 3.262(7) 125.4 4_676
C11A H11B O7 0.98 2.51 3.149(8) 122.4 4_676
C11A H11C O2 0.98 2.40 2.958(9) 115.6 .
C12B H12D O2 0.98 2.37 2.945(10) 116.5 .
C12B H12E O4 0.98 2.54 3.156(10) 121.1 .
C20 H20B Cl1 0.98 2.94 3.853(4) 156.4 3_566
C20 H20C O1 0.98 2.58 3.361(4) 136.7 4_575
